data_4318444
loop_
_publ_author_name
'Katerina Chryssou'
'Maria Pelecanou'
'Ioannis C. Pirmettis'
'Minas S. Papadopoulos'
'Catherine Raptopoulou'
'Aris Terzis'
'Efstratios Chiotellis'
'Chariklia I. Stassinopoulou'

_publ_section_title
;
 New Oxorhenium(V) Complexes from the Widely Used Diaminedithiol (DADT)
 Ligand System
;
_journal_name_full 'Inorganic Chemistry'
_journal_page_first 4653
_journal_page_last 4663
_journal_paper_doi 10.1021/ic020247s
_journal_volume 41
_journal_year 2002
_chemical_formula_sum 'C17 H31 N3 O S2'
_chemical_formula_weight 357.57
_chemical_name_systematic
;
  ?
;
_space_group_IT_number 2
_symmetry_cell_setting triclinic
_symmetry_space_group_name_Hall '-P 1'
_symmetry_space_group_name_H-M 'P -1'
_atom_sites_solution_hydrogens geom
_atom_sites_solution_primary direct
_atom_sites_solution_secondary difmap
_audit_creation_method SHELXL
_cell_angle_alpha 83.09(2)
_cell_angle_beta 73.85(1)
_cell_angle_gamma 81.11(2)
_cell_formula_units_Z 2
_cell_length_a 13.548(7)
_cell_length_b 6.583(3)
_cell_length_c 12.025(6)
_cell_measurement_reflns_used 25
_cell_measurement_temperature 298
_cell_measurement_theta_max 11.7
_cell_measurement_theta_min 5.3
_cell_volume 1014.4(9)
_computing_cell_refinement 'Program LEAST (UCLA Crystallographic package, C.E.Strouse 1994)'
_computing_data_collection 'Program COLLECT (UCLA Crystallographic package, C.E.Strouse 1994)'
_computing_data_reduction 'Program REDUCE (UCLA Crystallographic package, C.E.Strouse 1994)'
_computing_molecular_graphics ORTEP
_computing_structure_refinement 'SHELXL-93 (Sheldrick, 1993)'
_computing_structure_solution 'SHELXS-86 (Sheldrick, 1986)'
_diffrn_ambient_temperature 298
_diffrn_measurement_device 'Crystal Logic Dual Goniometer'
_diffrn_measurement_method 'theta-2theta scan'
_diffrn_radiation_monochromator graphite
_diffrn_radiation_source 'fine-focus sealed tube'
_diffrn_radiation_type MoK\a
_diffrn_radiation_wavelength 0.71073
_diffrn_reflns_av_R_equivalents 0.0102
_diffrn_reflns_av_sigmaI/netI 0.0436
_diffrn_reflns_limit_h_max 15
_diffrn_reflns_limit_h_min -16
_diffrn_reflns_limit_k_max 0
_diffrn_reflns_limit_k_min -7
_diffrn_reflns_limit_l_max 14
_diffrn_reflns_limit_l_min -14
_diffrn_reflns_number 3914
_diffrn_reflns_theta_max 25.00
_diffrn_reflns_theta_min 1.77
_diffrn_standards_decay_% -1.6
_diffrn_standards_interval_count 97
_diffrn_standards_number 3
_exptl_absorpt_coefficient_mu 0.270
_exptl_absorpt_correction_T_max 1.00
_exptl_absorpt_correction_T_min 0.97
_exptl_absorpt_correction_type 'psi-scan empirical'
_exptl_crystal_colour colorless
_exptl_crystal_density_diffrn 1.171
_exptl_crystal_density_meas 1.15
_exptl_crystal_density_method 'floating method'
_exptl_crystal_description parallelipiped
_exptl_crystal_F_000 388
_exptl_crystal_size_max 0.40
_exptl_crystal_size_mid 0.20
_exptl_crystal_size_min 0.10
_refine_diff_density_max 0.174
_refine_diff_density_min -0.236
_refine_diff_density_rms 0.046
_refine_ls_extinction_method none
_refine_ls_goodness_of_fit_all 1.056
_refine_ls_goodness_of_fit_obs 1.081
_refine_ls_matrix_type full
_refine_ls_number_parameters 332
_refine_ls_number_reflns 3573
_refine_ls_number_restraints 0
_refine_ls_restrained_S_all 1.056
_refine_ls_restrained_S_obs 1.081
_refine_ls_R_factor_all 0.0466
_refine_ls_R_factor_obs 0.0375
_refine_ls_shift/esd_max 0.045
_refine_ls_shift/esd_mean 0.005
_refine_ls_structure_factor_coef Fsqd
_refine_ls_weighting_details 'w=1/[\s^2^(Fo^2^)+(0.0472P)^2^+0.2325P] where P=(Fo^2^+2Fc^2^)/3'
_refine_ls_weighting_scheme calc
_refine_ls_wR_factor_all 0.1109
_refine_ls_wR_factor_obs 0.1027
_reflns_number_observed 2978
_reflns_number_total 3573
_reflns_observed_criterion >2sigma(I)
_cod_data_source_file ic020247s_4.cif
_cod_data_source_block shel93
_cod_depositor_comments
;
The following automatic conversions were performed:

'_refine_ls_weighting_scheme' value 'calc
w=1/[\s^2^(Fo^2^)+(0.0472P)^2^+0.2325P] where P=(Fo^2^+2Fc^2^)/3' was
changed to 'calc'. New tag '_refine_ls_weighting_details' was
created. The value of the new tag was set to
'w=1/[\s^2^(Fo^2^)+(0.0472P)^2^+0.2325P] where P=(Fo^2^+2Fc^2^)/3'.

Automatic conversion script
Id: cif_fix_values 3143 2015-03-26 13:38:13Z robertas 
;
_cod_database_code 4318444

loop_
_symmetry_equiv_pos_as_xyz
'x, y, z'
'-x, -y, -z'

loop_
_atom_site_aniso_label
_atom_site_aniso_U_11
_atom_site_aniso_U_22
_atom_site_aniso_U_33
_atom_site_aniso_U_23
_atom_site_aniso_U_13
_atom_site_aniso_U_12
S1 0.0597(3) 0.0878(4) 0.0466(3) -0.0003(3) -0.0023(2) -0.0227(3)
S2 0.0565(3) 0.0720(4) 0.0514(3) -0.0238(2) -0.0013(2) -0.0025(2)
O 0.0662(9) 0.0381(7) 0.0750(9) 0.0004(6) -0.0057(7) -0.0111(6)
N1 0.0373(7) 0.0406(7) 0.0418(7) -0.0094(6) -0.0058(6) -0.0048(6)
N2 0.0405(7) 0.0336(7) 0.0489(8) -0.0081(6) -0.0041(6) -0.0051(6)
N3 0.0409(8) 0.0541(9) 0.0519(9) -0.0029(7) -0.0112(7) -0.0079(7)
C1 0.0395(9) 0.0623(12) 0.0537(11) -0.0088(9) -0.0058(8) -0.0062(8)
C2 0.0433(9) 0.0487(10) 0.0456(10) -0.0045(8) -0.0121(8) -0.0020(8)
C3 0.0412(9) 0.0330(8) 0.0422(9) -0.0056(7) -0.0067(7) -0.0023(7)
C4 0.0486(10) 0.0463(10) 0.0432(9) -0.0098(7) -0.0098(7) -0.0051(8)
C5 0.0453(10) 0.0384(9) 0.0489(10) -0.0128(8) -0.0055(8) -0.0064(7)
C6 0.0444(10) 0.0356(9) 0.0580(11) -0.0128(8) -0.0040(9) -0.0046(7)
C7 0.0448(12) 0.098(2) 0.086(2) -0.018(2) -0.0095(12) 0.0050(13)
C8 0.0604(14) 0.0707(15) 0.074(2) -0.0059(12) -0.0066(12) -0.0222(12)
C9 0.0728(15) 0.0593(13) 0.0586(13) -0.0195(10) -0.0174(11) -0.0136(11)
C10 0.0662(14) 0.0587(13) 0.0552(12) -0.0007(10) -0.0222(10) -0.0081(10)
C11 0.0476(9) 0.0411(9) 0.0446(9) -0.0012(7) -0.0110(7) -0.0088(7)
C12 0.0481(10) 0.0560(11) 0.0473(10) 0.0051(9) -0.0077(8) -0.0121(9)
C13 0.0652(14) 0.090(2) 0.0581(13) -0.0106(12) -0.0220(11) -0.0054(13)
C14 0.091(2) 0.147(3) 0.079(2) 0.018(2) -0.040(2) 0.001(2)
C15 0.097(2) 0.125(3) 0.132(3) 0.010(2) -0.065(2) 0.016(2)
C16 0.092(2) 0.088(2) 0.168(4) -0.034(2) -0.053(3) 0.027(2)
C17 0.0551(13) 0.092(2) 0.077(2) -0.0312(14) -0.0219(12) 0.0091(12)

loop_
_atom_site_label
_atom_site_type_symbol
_atom_site_fract_x
_atom_site_fract_y
_atom_site_fract_z
_atom_site_U_iso_or_equiv
_atom_site_thermal_displace_type
_atom_site_occupancy
_atom_site_calc_flag
_atom_site_refinement_flags
_atom_site_disorder_group
S1 S 0.34606(4) 0.28967(10) 0.03396(4) 0.0661(2) Uani 1 d . .
S2 S 0.27882(4) 0.03202(9) 0.04178(4) 0.0616(2) Uani 1 d . .
O O -0.01674(11) -0.1478(2) 0.36740(13) 0.0623(4) Uani 1 d . .
N1 N 0.18654(10) 0.2674(2) 0.26399(12) 0.0403(3) Uani 1 d . .
N2 N 0.02111(11) 0.1779(2) 0.31049(12) 0.0421(3) Uani 1 d . .
N3 N -0.20188(11) 0.2917(2) 0.38415(13) 0.0491(4) Uani 1 d . .
C1 C 0.37650(14) 0.2842(3) 0.1748(2) 0.0529(5) Uani 1 d . .
C2 C 0.29090(14) 0.1937(3) 0.2721(2) 0.0462(4) Uani 1 d . .
C3 C 0.12821(13) 0.1107(2) 0.24604(14) 0.0398(4) Uani 1 d . .
C4 C 0.13924(14) 0.0945(3) 0.1155(2) 0.0461(4) Uani 1 d . .
C5 C 0.12041(13) 0.3981(3) 0.3530(2) 0.0447(4) Uani 1 d . .
C6 C 0.01316(14) 0.3918(3) 0.3408(2) 0.0473(4) Uani 1 d . .
C7 C 0.4799(2) 0.1537(5) 0.1731(3) 0.0785(7) Uani 1 d . .
C8 C 0.3805(2) 0.5090(4) 0.1890(2) 0.0693(6) Uani 1 d . .
C9 C 0.0943(2) -0.0954(4) 0.0987(2) 0.0617(5) Uani 1 d . .
C10 C 0.0924(2) 0.2900(3) 0.0584(2) 0.0591(5) Uani 1 d . .
C11 C -0.04260(14) 0.0389(3) 0.37056(15) 0.0445(4) Uani 1 d . .
C12 C -0.14918(15) 0.1221(3) 0.4424(2) 0.0516(4) Uani 1 d . .
C13 C -0.2330(2) 0.2249(4) 0.2888(2) 0.0701(6) Uani 1 d . .
C14 C -0.2763(3) 0.4047(7) 0.2206(3) 0.1061(11) Uani 1 d . .
C15 C -0.3670(3) 0.5307(7) 0.2991(4) 0.1160(13) Uani 1 d . .
C16 C -0.3363(3) 0.5867(6) 0.4022(5) 0.1141(13) Uani 1 d . .
C17 C -0.2907(2) 0.3966(5) 0.4642(2) 0.0737(7) Uani 1 d . .
H2A H 0.2995(15) 0.2248(30) 0.3450(18) 0.054(5) Uiso 1 d . .
H2B H 0.3039(15) 0.0396(33) 0.2737(16) 0.051(5) Uiso 1 d . .
H3 H 0.1495(13) -0.0245(28) 0.2786(15) 0.038(4) Uiso 1 d . .
H5A H 0.1380(14) 0.5355(30) 0.3395(15) 0.044(5) Uiso 1 d . .
H5B H 0.1255(16) 0.3415(31) 0.4326(19) 0.056(6) Uiso 1 d . .
H6A H -0.0020(16) 0.4820(33) 0.2790(19) 0.056(6) Uiso 1 d . .
H6B H -0.0402(17) 0.4142(31) 0.4119(19) 0.057(6) Uiso 1 d . .
H7A H 0.4925(21) 0.1417(42) 0.2502(26) 0.091(9) Uiso 1 d . .
H7B H 0.5348(26) 0.2131(46) 0.1168(28) 0.108(10) Uiso 1 d . .
H7C H 0.4782(21) 0.0120(46) 0.1556(23) 0.086(8) Uiso 1 d . .
H8A H 0.3112(24) 0.5954(42) 0.1947(24) 0.092(8) Uiso 1 d . .
H8B H 0.4010(20) 0.5155(39) 0.2605(24) 0.081(8) Uiso 1 d . .
H8C H 0.4301(23) 0.5687(44) 0.1246(26) 0.097(9) Uiso 1 d . .
H9A H 0.0195(21) -0.0818(36) 0.1345(21) 0.074(7) Uiso 1 d . .
H9B H 0.1256(18) -0.2285(37) 0.1368(20) 0.072(7) Uiso 1 d . .
H9C H 0.1074(19) -0.1085(36) 0.0160(23) 0.074(7) Uiso 1 d . .
H10A H 0.1020(19) 0.2792(38) -0.0249(24) 0.079(7) Uiso 1 d . .
H10B H 0.1226(17) 0.4066(36) 0.0677(19) 0.063(6) Uiso 1 d . .
H10C H 0.0183(20) 0.3159(35) 0.0942(21) 0.069(7) Uiso 1 d . .
H12A H -0.1869(18) 0.0065(36) 0.4662(20) 0.066(6) Uiso 1 d . .
H12B H -0.1374(17) 0.1695(33) 0.5127(20) 0.063(6) Uiso 1 d . .
H13A H -0.2868(23) 0.1254(44) 0.3216(25) 0.098(9) Uiso 1 d . .
H13B H -0.1694(23) 0.1493(43) 0.2355(25) 0.096(9) Uiso 1 d . .
H14A H -0.2956(26) 0.3800(51) 0.1548(32) 0.117(11) Uiso 1 d . .
H14B H -0.2227(27) 0.5066(51) 0.1891(29) 0.113(11) Uiso 1 d . .
H15A H -0.3911(31) 0.6505(63) 0.2570(35) 0.148(14) Uiso 1 d . .
H15B H -0.4276(35) 0.4369(69) 0.3273(38) 0.161(17) Uiso 1 d . .
H16A H -0.3901(29) 0.6527(56) 0.4566(31) 0.129(13) Uiso 1 d . .
H16B H -0.2835(30) 0.6793(57) 0.3695(33) 0.131(14) Uiso 1 d . .
H17A H -0.3446(24) 0.2891(45) 0.4986(26) 0.100(9) Uiso 1 d . .
H17B H -0.2670(20) 0.4267(38) 0.5258(23) 0.079(7) Uiso 1 d . .

loop_
_atom_type_symbol
_atom_type_description
_atom_type_scat_dispersion_real
_atom_type_scat_dispersion_imag
_atom_type_scat_source
C C 0.0033 0.0016 'International Tables Vol C Tables 4.2.6.8 and 6.1.1.4'
H H 0.0000 0.0000 'International Tables Vol C Tables 4.2.6.8 and 6.1.1.4'
N N 0.0061 0.0033 'International Tables Vol C Tables 4.2.6.8 and 6.1.1.4'
O O 0.0106 0.0060 'International Tables Vol C Tables 4.2.6.8 and 6.1.1.4'
S S 0.1246 0.1234 'International Tables Vol C Tables 4.2.6.8 and 6.1.1.4'

loop_
_geom_angle_atom_site_label_1
_geom_angle_atom_site_label_2
_geom_angle_atom_site_label_3
_geom_angle
_geom_angle_site_symmetry_1
_geom_angle_site_symmetry_3
_geom_angle_publ_flag
C1 S1 S2 105.87(7) . . ?
C4 S2 S1 106.95(7) . . ?
C2 N1 C3 115.45(14) . . ?
C2 N1 C5 117.60(14) . . ?
C3 N1 C5 109.39(13) . . ?
C11 N2 C3 121.05(14) . . ?
C11 N2 C6 124.38(15) . . ?
C3 N2 C6 109.34(13) . . ?
C12 N3 C17 112.0(2) . . ?
C12 N3 C13 111.7(2) . . ?
C17 N3 C13 110.4(2) . . ?
C8 C1 C7 111.3(2) . . ?
C8 C1 C2 111.5(2) . . ?
C7 C1 C2 109.2(2) . . ?
C8 C1 S1 104.4(2) . . ?
C7 C1 S1 110.7(2) . . ?
C2 C1 S1 109.66(13) . . ?
N1 C2 C1 114.6(2) . . ?
N1 C3 N2 103.71(12) . . ?
N1 C3 C4 112.14(14) . . ?
N2 C3 C4 112.56(14) . . ?
C10 C4 C9 111.7(2) . . ?
C10 C4 C3 112.5(2) . . ?
C9 C4 C3 110.7(2) . . ?
C10 C4 S2 111.05(14) . . ?
C9 C4 S2 102.16(14) . . ?
C3 C4 S2 108.29(12) . . ?
N1 C5 C6 103.26(14) . . ?
N2 C6 C5 101.40(14) . . ?
O C11 N2 122.1(2) . . ?
O C11 C12 120.3(2) . . ?
N2 C11 C12 117.6(2) . . ?
N3 C12 C11 114.40(15) . . ?
N3 C13 C14 111.3(3) . . ?
C13 C14 C15 110.8(3) . . ?
C16 C15 C14 110.3(3) . . ?
C15 C16 C17 110.9(3) . . ?
N3 C17 C16 110.2(3) . . ?

loop_
_geom_bond_atom_site_label_1
_geom_bond_atom_site_label_2
_geom_bond_distance
_geom_bond_site_symmetry_2
_geom_bond_publ_flag
S1 C1 1.846(2) . ?
S1 S2 2.0267(12) . ?
S2 C4 1.856(2) . ?
O C11 1.226(2) . ?
N1 C2 1.448(2) . ?
N1 C3 1.462(2) . ?
N1 C5 1.462(2) . ?
N2 C11 1.357(2) . ?
N2 C3 1.470(2) . ?
N2 C6 1.477(2) . ?
N3 C12 1.446(3) . ?
N3 C17 1.452(3) . ?
N3 C13 1.461(3) . ?
C1 C8 1.521(3) . ?
C1 C7 1.523(3) . ?
C1 C2 1.536(3) . ?
C3 C4 1.550(2) . ?
C4 C10 1.519(3) . ?
C4 C9 1.529(3) . ?
C5 C6 1.508(3) . ?
C11 C12 1.519(3) . ?
C13 C14 1.496(4) . ?
C14 C15 1.522(5) . ?
C15 C16 1.514(6) . ?
C16 C17 1.515(5) . ?
